data_7216053
loop_
_publ_author_name
'Deng, Ting-Ting'
'Gao, Yan-E'
'Zhang, Li-Xia'
'Gu, Xiang-Yu'
'Tian, Han-Rui'
'Liu, Yi'
'Feng, Yun-Long'
'Cheng, Jian-Wen'

_publ_section_title
;
 Incorporating [GaB4O11(OH)]8&#x2212; clusters to construct luminescent
 galloborate with open-framework layers
;
_journal_issue 25
_journal_name_full CrystEngComm
_journal_page_first 5689
_journal_paper_doi 10.1039/c4ce00485j
_journal_volume 16
_journal_year 2014
_chemical_formula_sum 'B4 Ba Ga H3 O10'
_chemical_formula_weight 413.32
_chemical_name_systematic
; 
 ? 
;
_space_group_IT_number 2
_symmetry_cell_setting triclinic
_symmetry_space_group_name_Hall '-P 1'
_symmetry_space_group_name_H-M 'P -1'
_atom_sites_solution_hydrogens geom
_atom_sites_solution_primary direct
_atom_sites_solution_secondary difmap
_audit_creation_method SHELXL-97
_cell_angle_alpha 106.885(17)
_cell_angle_beta 91.569(17)
_cell_angle_gamma 119.185(11)
_cell_formula_units_Z 2
_cell_length_a 7.1080(14)
_cell_length_b 7.1372(12)
_cell_length_c 9.878(3)
_cell_measurement_reflns_used 2049
_cell_measurement_temperature 296(2)
_cell_measurement_theta_max 27.54
_cell_measurement_theta_min 2.20
_cell_volume 409.99(18)
_computing_cell_refinement 'SAINT (Bruker, 2006)'
_computing_data_collection 'APEXII (Bruker, 2006)'
_computing_data_reduction SAINT
_computing_molecular_graphics 'DIAMOND (Brandenburg, 1999)'
_computing_publication_material 'SHELXTL (Sheldrick, 2008)'
_computing_structure_refinement 'SHELXL-97 (Sheldrick, 1997)'
_computing_structure_solution 'SHELXS-97 (Sheldrick, 1990)'
_diffrn_ambient_temperature 296(2)
_diffrn_measured_fraction_theta_full 0.967
_diffrn_measured_fraction_theta_max 0.967
_diffrn_measurement_device_type 'Bruker APEX-II area-detector diffractometer'
_diffrn_measurement_method 'phi and omega scans'
_diffrn_radiation_monochromator graphite
_diffrn_radiation_source 'fine-focus sealed tube'
_diffrn_radiation_type MoK\a
_diffrn_radiation_wavelength 0.71073
_diffrn_reflns_av_R_equivalents 0.0517
_diffrn_reflns_av_sigmaI/netI 0.0612
_diffrn_reflns_limit_h_max 9
_diffrn_reflns_limit_h_min -9
_diffrn_reflns_limit_k_max 9
_diffrn_reflns_limit_k_min -9
_diffrn_reflns_limit_l_max 12
_diffrn_reflns_limit_l_min -12
_diffrn_reflns_number 5706
_diffrn_reflns_theta_full 27.54
_diffrn_reflns_theta_max 27.54
_diffrn_reflns_theta_min 2.20
_diffrn_standards_decay_% none
_diffrn_standards_interval_count none
_diffrn_standards_interval_time none
_diffrn_standards_number none
_exptl_absorpt_coefficient_mu 8.099
_exptl_absorpt_correction_T_max 0.7932
_exptl_absorpt_correction_T_min 0.2942
_exptl_absorpt_correction_type empirical
_exptl_absorpt_process_details 'SADABS (Sheldrick, 1996)'
_exptl_crystal_colour colourless
_exptl_crystal_density_diffrn 3.348
_exptl_crystal_density_method 'not measured'
_exptl_crystal_description lamellar
_exptl_crystal_F_000 380
_exptl_crystal_size_max 0.20
_exptl_crystal_size_mid 0.14
_exptl_crystal_size_min 0.03
_refine_diff_density_max 1.137
_refine_diff_density_min -1.255
_refine_diff_density_rms 0.315
_refine_ls_extinction_method none
_refine_ls_goodness_of_fit_ref 1.154
_refine_ls_hydrogen_treatment mixed
_refine_ls_matrix_type full
_refine_ls_number_parameters 145
_refine_ls_number_reflns 1828
_refine_ls_number_restraints 0
_refine_ls_restrained_S_all 1.154
_refine_ls_R_factor_all 0.0479
_refine_ls_R_factor_gt 0.0324
_refine_ls_shift/su_max 0.000
_refine_ls_shift/su_mean 0.000
_refine_ls_structure_factor_coef Fsqd
_refine_ls_weighting_details 'calc w=1/[\s^2^(Fo^2^)+(0.0388P)^2^+0.0000P] where P=(Fo^2^+2Fc^2^)/3'
_refine_ls_weighting_scheme calc
_refine_ls_wR_factor_gt 0.0651
_refine_ls_wR_factor_ref 0.0866
_reflns_number_gt 1505
_reflns_number_total 1828
_reflns_threshold_expression >2sigma(I)
_cod_data_source_file c4ce00485j2.cif
_cod_data_source_block 2
_cod_depositor_comments 'Adding full bibliography for 7216052--7216053.cif.'
_cod_original_cell_volume 410.00(15)
_cod_original_sg_symbol_H-M P-1
_cod_database_code 7216053

loop_
_symmetry_equiv_pos_as_xyz
'x, y, z'
'-x, -y, -z'

loop_
_atom_site_label
_atom_site_type_symbol
_atom_site_fract_x
_atom_site_fract_y
_atom_site_fract_z
_atom_site_U_iso_or_equiv
_atom_site_adp_type
_atom_site_occupancy
_atom_site_symmetry_multiplicity
_atom_site_calc_flag
_atom_site_refinement_flags
Ba Ba 0.58052(7) 0.79322(6) 0.70709(4) 0.01440(14) Uani 1 1 d .
Ga Ga 0.10876(12) 0.59013(11) 0.38242(7) 0.00956(18) Uani 1 1 d .
B1 B 0.0602(14) 1.1355(12) 0.6563(8) 0.0121(16) Uani 1 1 d .
B2 B 0.4386(13) 1.2496(11) 0.6448(8) 0.0094(14) Uani 1 1 d .
B3 B 0.2040(13) 0.9026(11) 0.7078(8) 0.0094(15) Uani 1 1 d .
B4 B 0.1271(14) 0.7390(13) 0.9094(9) 0.0153(17) Uani 1 1 d .
O1 O 0.0333(8) 0.9593(7) 0.6989(5) 0.0132(10) Uani 1 1 d .
OW1 O 0.6123(14) 0.6774(9) 0.9418(6) 0.052(2) Uani 1 1 d .
H1A H 0.5217 0.6755 1.0040 0.078 Uiso 1 1 d R
H1B H 0.7136 0.6408 0.9575 0.078 Uiso 1 1 d R
O2 O -0.1196(8) 1.1455(7) 0.6212(5) 0.0131(10) Uani 1 1 d .
O3 O 0.2685(8) 1.2975(7) 0.6449(5) 0.0130(10) Uani 1 1 d .
O4 O 0.6168(8) 1.3876(7) 0.6009(5) 0.0134(10) Uani 1 1 d .
O5 O 0.4110(8) 1.0684(7) 0.6793(5) 0.0122(10) Uani 1 1 d .
O6 O 0.1327(8) 0.6750(7) 0.6024(4) 0.0096(9) Uani 1 1 d .
O7 O 0.2569(8) 0.9085(7) 0.8542(5) 0.0151(11) Uani 1 1 d .
O8 O -0.0399(10) 0.5326(8) 0.8283(5) 0.0227(12) Uani 1 1 d .
O9 O 0.1870(10) 0.8037(8) 1.0576(5) 0.0246(13) Uani 1 1 d .
H9A H 0.1342 0.6894 1.0806 0.037 Uiso 1 1 calc R

loop_
_atom_site_aniso_label
_atom_site_aniso_U_11
_atom_site_aniso_U_22
_atom_site_aniso_U_33
_atom_site_aniso_U_23
_atom_site_aniso_U_13
_atom_site_aniso_U_12
Ba 0.0120(3) 0.0120(2) 0.0190(2) 0.00629(16) 0.00223(18) 0.00561(19)
Ga 0.0076(4) 0.0078(3) 0.0132(4) 0.0054(3) 0.0022(3) 0.0030(3)
B1 0.012(5) 0.010(3) 0.014(4) 0.004(3) 0.002(3) 0.006(3)
B2 0.005(4) 0.008(3) 0.012(3) 0.002(3) -0.001(3) 0.002(3)
B3 0.010(4) 0.007(3) 0.010(3) 0.002(3) 0.000(3) 0.004(3)
B4 0.015(5) 0.011(3) 0.016(4) 0.004(3) 0.002(4) 0.005(3)
O1 0.009(3) 0.015(2) 0.022(2) 0.011(2) 0.008(2) 0.008(2)
OW1 0.090(7) 0.025(3) 0.021(3) 0.008(2) 0.005(4) 0.017(4)
O2 0.008(3) 0.011(2) 0.023(3) 0.0084(19) 0.003(2) 0.005(2)
O3 0.008(3) 0.011(2) 0.023(3) 0.0084(19) 0.006(2) 0.006(2)
O4 0.011(3) 0.014(2) 0.016(2) 0.0070(19) 0.004(2) 0.006(2)
O5 0.011(3) 0.010(2) 0.017(2) 0.0074(19) 0.002(2) 0.005(2)
O6 0.009(3) 0.0070(19) 0.009(2) 0.0024(17) 0.002(2) 0.001(2)
O7 0.018(3) 0.009(2) 0.011(2) 0.0043(18) -0.001(2) 0.001(2)
O8 0.024(3) 0.016(2) 0.011(2) 0.0048(19) -0.003(2) -0.002(2)
O9 0.033(4) 0.014(2) 0.014(2) 0.006(2) 0.002(3) 0.002(2)

loop_
_atom_type_symbol
_atom_type_description
_atom_type_scat_dispersion_real
_atom_type_scat_dispersion_imag
_atom_type_scat_source
H H 0.0000 0.0000 'International Tables Vol C Tables 4.2.6.8 and 6.1.1.4'
B B 0.0013 0.0007 'International Tables Vol C Tables 4.2.6.8 and 6.1.1.4'
O O 0.0106 0.0060 'International Tables Vol C Tables 4.2.6.8 and 6.1.1.4'
Ga Ga 0.2307 1.6083 'International Tables Vol C Tables 4.2.6.8 and 6.1.1.4'
Ba Ba -0.3244 2.2819 'International Tables Vol C Tables 4.2.6.8 and 6.1.1.4'

loop_
_geom_angle_atom_site_label_1
_geom_angle_atom_site_label_2
_geom_angle_atom_site_label_3
_geom_angle
_geom_angle_site_symmetry_1
_geom_angle_site_symmetry_3
OW1 Ba O9 72.72(16) . 2_677
OW1 Ba O2 131.65(19) . 1_655
O9 Ba O2 69.59(14) 2_677 1_655
OW1 Ba O5 126.30(19) . .
O9 Ba O5 74.28(15) 2_677 .
O2 Ba O5 69.79(13) 1_655 .
OW1 Ba O1 92.2(2) . 1_655
O9 Ba O1 74.31(16) 2_677 1_655
O2 Ba O1 49.23(12) 1_655 1_655
O5 Ba O1 117.78(13) . 1_655
OW1 Ba O4 74.42(17) . 1_545
O9 Ba O4 132.89(15) 2_677 1_545
O2 Ba O4 111.93(13) 1_655 1_545
O5 Ba O4 152.53(14) . 1_545
O1 Ba O4 74.20(13) 1_655 1_545
OW1 Ba O6 112.8(2) . .
O9 Ba O6 113.66(15) 2_677 .
O2 Ba O6 109.50(12) 1_655 .
O5 Ba O6 48.64(12) . .
O1 Ba O6 155.01(12) 1_655 .
O4 Ba O6 109.73(13) 1_545 .
OW1 Ba O4 144.41(15) . 2_676
O9 Ba O4 142.55(13) 2_677 2_676
O2 Ba O4 79.70(14) 1_655 2_676
O5 Ba O4 75.36(13) . 2_676
O1 Ba O4 101.60(14) 1_655 2_676
O4 Ba O4 78.03(13) 1_545 2_676
O6 Ba O4 57.05(13) . 2_676
OW1 Ba O3 69.13(16) . 1_545
O9 Ba O3 139.27(14) 2_677 1_545
O2 Ba O3 150.11(13) 1_655 1_545
O5 Ba O3 118.69(13) . 1_545
O1 Ba O3 120.29(12) 1_655 1_545
O4 Ba O3 46.47(13) 1_545 1_545
O6 Ba O3 70.24(12) . 1_545
O4 Ba O3 75.62(13) 2_676 1_545
OW1 Ba O7 82.5(2) . .
O9 Ba O7 70.64(16) 2_677 .
O2 Ba O7 111.36(12) 1_655 .
O5 Ba O7 46.73(12) . .
O1 Ba O7 144.54(13) 1_655 .
O4 Ba O7 136.09(12) 1_545 .
O6 Ba O7 47.16(12) . .
O4 Ba O7 102.87(13) 2_676 .
O3 Ba O7 90.57(12) 1_545 .
OW1 Ba B3 108.9(2) . .
O9 Ba B3 86.02(18) 2_677 .
O2 Ba B3 97.64(16) 1_655 .
O5 Ba B3 27.98(16) . .
O1 Ba B3 145.55(15) 1_655 .
O4 Ba B3 136.81(17) 1_545 .
O6 Ba B3 27.83(15) . .
O4 Ba B3 77.14(16) 2_676 .
O3 Ba B3 93.09(16) 1_545 .
O7 Ba B3 27.36(15) . .
OW1 Ba B1 111.9(2) . 1_655
O9 Ba B1 68.34(18) 2_677 1_655
O2 Ba B1 24.45(15) 1_655 1_655
O5 Ba B1 93.20(16) . 1_655
O1 Ba B1 24.90(15) 1_655 1_655
O4 Ba B1 94.46(16) 1_545 1_655
O6 Ba B1 133.36(15) . 1_655
O4 Ba B1 92.14(16) 2_676 1_655
O3 Ba B1 140.40(15) 1_545 1_655
O7 Ba B1 129.02(15) . 1_655
B3 Ba B1 121.17(18) . 1_655
O2 Ga O4 114.4(2) 2_576 2_676
O2 Ga O6 128.0(2) 2_576 2_566
O4 Ga O6 117.00(19) 2_676 2_566
O2 Ga O8 90.0(2) 2_576 2_566
O4 Ga O8 94.9(2) 2_676 2_566
O6 Ga O8 93.1(2) 2_566 2_566
O2 Ga O6 94.35(18) 2_576 .
O4 Ga O6 90.7(2) 2_676 .
O6 Ga O6 77.79(19) 2_566 .
O8 Ga O6 170.8(2) 2_566 .
O2 B1 O1 118.7(7) . .
O2 B1 O3 120.9(5) . .
O1 B1 O3 120.4(6) . .
O2 B1 Ba 57.9(3) . 1_455
O1 B1 Ba 61.2(4) . 1_455
O3 B1 Ba 175.1(5) . 1_455
O4 B2 O5 125.1(6) . .
O4 B2 O3 114.8(5) . .
O5 B2 O3 120.1(6) . .
O4 B2 Ba 60.1(3) . 1_565
O5 B2 Ba 156.3(5) . 1_565
O3 B2 Ba 62.4(3) . 1_565
O4 B2 Ba 59.0(3) . 2_676
O5 B2 Ba 118.2(4) . 2_676
O3 B2 Ba 88.4(4) . 2_676
Ba B2 Ba 84.86(15) 1_565 2_676
O1 B3 O7 110.0(5) . .
O1 B3 O5 112.2(5) . .
O7 B3 O5 106.1(5) . .
O1 B3 O6 110.9(6) . .
O7 B3 O6 109.8(5) . .
O5 B3 O6 107.6(5) . .
O1 B3 Ba 175.7(4) . .
O7 B3 Ba 73.9(3) . .
O5 B3 Ba 64.4(3) . .
O6 B3 Ba 68.6(3) . .
O8 B4 O9 122.6(6) . .
O8 B4 O7 123.6(7) . .
O9 B4 O7 113.8(6) . .
B1 O1 B3 123.0(6) . .
B1 O1 Ba 93.9(4) . 1_455
B3 O1 Ba 142.6(4) . 1_455
Ba OW1 H1A 120.0 . .
Ba OW1 H1B 120.0 . .
H1A OW1 H1B 120.0 . .
B1 O2 Ga 124.0(4) . 2_576
B1 O2 Ba 97.6(4) . 1_455
Ga O2 Ba 130.8(2) 2_576 1_455
B1 O3 B2 118.9(5) . .
B1 O3 Ba 144.7(4) . 1_565
B2 O3 Ba 92.8(4) . 1_565
B2 O4 Ga 126.6(4) . 2_676
B2 O4 Ba 96.3(4) . 1_565
Ga O4 Ba 121.3(2) 2_676 1_565
B2 O4 Ba 97.8(4) . 2_676
Ga O4 Ba 108.36(19) 2_676 2_676
Ba O4 Ba 101.97(13) 1_565 2_676
B2 O5 B3 123.9(5) . .
B2 O5 Ba 148.2(4) . .
B3 O5 Ba 87.6(3) . .
B3 O6 Ga 120.6(4) . 2_566
B3 O6 Ga 126.6(4) . .
Ga O6 Ga 102.21(19) 2_566 .
B3 O6 Ba 83.6(4) . .
Ga O6 Ba 119.13(18) 2_566 .
Ga O6 Ba 103.24(18) . .
B4 O7 B3 124.8(6) . .
B4 O7 Ba 108.9(4) . .
B3 O7 Ba 78.7(3) . .
B4 O8 Ga 125.4(5) . 2_566
B4 O9 Ba 137.7(4) . 2_677
B4 O9 H9A 109.5 . .
Ba O9 H9A 112.8 2_677 .

loop_
_geom_bond_atom_site_label_1
_geom_bond_atom_site_label_2
_geom_bond_distance
_geom_bond_site_symmetry_2
Ba OW1 2.717(6) .
Ba O9 2.771(5) 2_677
Ba O2 2.774(4) 1_655
Ba O5 2.826(4) .
Ba O1 2.850(5) 1_655
Ba O4 2.920(4) 1_545
Ba O6 2.934(5) .
Ba O4 2.934(5) 2_676
Ba O3 2.970(4) 1_545
Ba O7 3.069(5) .
Ba B3 3.131(8) .
Ba B1 3.245(8) 1_655
Ga O2 1.862(4) 2_576
Ga O4 1.877(5) 2_676
Ga O6 1.887(4) 2_566
Ga O8 1.951(5) 2_566
Ga O6 2.057(4) .
B1 O2 1.355(9) .
B1 O1 1.369(8) .
B1 O3 1.399(9) .
B1 Ba 3.245(8) 1_455
B2 O4 1.351(9) .
B2 O5 1.356(7) .
B2 O3 1.408(8) .
B2 Ba 3.349(6) 1_565
B2 Ba 3.393(7) 2_676
B3 O1 1.462(8) .
B3 O7 1.468(8) .
B3 O5 1.470(9) .
B3 O6 1.471(8) .
B4 O8 1.333(9) .
B4 O9 1.386(9) .
B4 O7 1.391(9) .
O1 Ba 2.850(5) 1_455
OW1 H1A 0.8999 .
OW1 H1B 0.9000 .
O2 Ga 1.862(4) 2_576
O2 Ba 2.774(4) 1_455
O3 Ba 2.970(4) 1_565
O4 Ga 1.877(5) 2_676
O4 Ba 2.920(4) 1_565
O4 Ba 2.934(5) 2_676
O6 Ga 1.887(4) 2_566
O8 Ga 1.951(5) 2_566
O9 Ba 2.771(5) 2_677
O9 H9A 0.8200 .

loop_
_geom_hbond_atom_site_label_D
_geom_hbond_atom_site_label_H
_geom_hbond_atom_site_label_A
_geom_hbond_distance_DH
_geom_hbond_distance_HA
_geom_hbond_distance_DA
_geom_hbond_angle_DHA
_geom_hbond_site_symmetry_A
OW1 H1B O8 0.90 2.48 3.226(11) 140.1 1_655
O9 H9A O8 0.82 1.90 2.705(6) 168.6 2_567

loop_
_geom_torsion_atom_site_label_1
_geom_torsion_atom_site_label_2
_geom_torsion_atom_site_label_3
_geom_torsion_atom_site_label_4
_geom_torsion
_geom_torsion_site_symmetry_1
_geom_torsion_site_symmetry_4
OW1 Ba B3 O1 173(6) . .
O9 Ba B3 O1 103(6) 2_677 .
O2 Ba B3 O1 34(6) 1_655 .
O5 Ba B3 O1 39(6) . .
O1 Ba B3 O1 48(6) 1_655 .
O4 Ba B3 O1 -100(6) 1_545 .
O6 Ba B3 O1 -84(6) . .
O4 Ba B3 O1 -44(6) 2_676 .
O3 Ba B3 O1 -118(6) 1_545 .
O7 Ba B3 O1 157(6) . .
B1 Ba B3 O1 41(6) 1_655 .
OW1 Ba B3 O7 16.3(4) . .
O9 Ba B3 O7 -53.9(3) 2_677 .
O2 Ba B3 O7 -122.7(3) 1_655 .
O5 Ba B3 O7 -117.3(5) . .
O1 Ba B3 O7 -108.4(4) 1_655 .
O4 Ba B3 O7 103.4(3) 1_545 .
O6 Ba B3 O7 119.4(5) . .
O4 Ba B3 O7 159.8(3) 2_676 .
O3 Ba B3 O7 85.3(3) 1_545 .
B1 Ba B3 O7 -115.6(3) 1_655 .
OW1 Ba B3 O5 133.6(3) . .
O9 Ba B3 O5 63.4(3) 2_677 .
O2 Ba B3 O5 -5.4(3) 1_655 .
O1 Ba B3 O5 8.9(5) 1_655 .
O4 Ba B3 O5 -139.3(3) 1_545 .
O6 Ba B3 O5 -123.3(5) . .
O4 Ba B3 O5 -82.9(3) 2_676 .
O3 Ba B3 O5 -157.4(3) 1_545 .
O7 Ba B3 O5 117.3(5) . .
B1 Ba B3 O5 1.7(4) 1_655 .
OW1 Ba B3 O6 -103.1(3) . .
O9 Ba B3 O6 -173.4(3) 2_677 .
O2 Ba B3 O6 117.9(3) 1_655 .
O5 Ba B3 O6 123.3(5) . .
O1 Ba B3 O6 132.1(3) 1_655 .
O4 Ba B3 O6 -16.0(4) 1_545 .
O4 Ba B3 O6 40.3(3) 2_676 .
O3 Ba B3 O6 -34.2(3) 1_545 .
O7 Ba B3 O6 -119.4(5) . .
B1 Ba B3 O6 125.0(3) 1_655 .
O2 B1 O1 B3 165.9(6) . .
O3 B1 O1 B3 -12.1(10) . .
Ba B1 O1 B3 173.2(6) 1_455 .
O2 B1 O1 Ba -7.3(6) . 1_455
O3 B1 O1 Ba 174.7(6) . 1_455
O7 B3 O1 B1 123.4(6) . .
O5 B3 O1 B1 5.4(9) . .
O6 B3 O1 B1 -115.0(6) . .
Ba B3 O1 B1 -33(6) . .
O7 B3 O1 Ba -67.9(8) . 1_455
O5 B3 O1 Ba 174.2(4) . 1_455
O6 B3 O1 Ba 53.8(8) . 1_455
Ba B3 O1 Ba 136(6) . 1_455
O1 B1 O2 Ga 160.0(5) . 2_576
O3 B1 O2 Ga -22.0(9) . 2_576
Ba B1 O2 Ga 152.4(5) 1_455 2_576
O1 B1 O2 Ba 7.6(7) . 1_455
O3 B1 O2 Ba -174.4(5) . 1_455
O2 B1 O3 B2 -163.4(6) . .
O1 B1 O3 B2 14.6(9) . .
Ba B1 O3 B2 122(5) 1_455 .
O2 B1 O3 Ba 45.2(11) . 1_565
O1 B1 O3 Ba -136.8(5) . 1_565
Ba B1 O3 Ba -30(6) 1_455 1_565
O4 B2 O3 B1 165.6(6) . .
O5 B2 O3 B1 -10.9(9) . .
Ba B2 O3 B1 -163.9(6) 1_565 .
Ba B2 O3 B1 111.1(5) 2_676 .
O4 B2 O3 Ba -30.5(6) . 1_565
O5 B2 O3 Ba 153.0(6) . 1_565
Ba B2 O3 Ba -85.01(15) 2_676 1_565
O5 B2 O4 Ga -15.4(10) . 2_676
O3 B2 O4 Ga 168.4(4) . 2_676
Ba B2 O4 Ga 137.1(5) 1_565 2_676
Ba B2 O4 Ga -119.9(5) 2_676 2_676
O5 B2 O4 Ba -152.5(6) . 1_565
O3 B2 O4 Ba 31.3(6) . 1_565
Ba B2 O4 Ba 103.05(18) 2_676 1_565
O5 B2 O4 Ba 104.5(7) . 2_676
O3 B2 O4 Ba -71.8(5) . 2_676
Ba B2 O4 Ba -103.05(19) 1_565 2_676
O4 B2 O5 B3 -171.4(6) . .
O3 B2 O5 B3 4.7(10) . .
Ba B2 O5 B3 93.9(13) 1_565 .
Ba B2 O5 B3 -101.2(6) 2_676 .
O4 B2 O5 Ba -0.3(13) . .
O3 B2 O5 Ba 175.8(4) . .
Ba B2 O5 Ba -95.0(13) 1_565 .
Ba B2 O5 Ba 69.9(9) 2_676 .
O1 B3 O5 B2 -1.8(9) . .
O7 B3 O5 B2 -122.0(6) . .
O6 B3 O5 B2 120.5(6) . .
Ba B3 O5 B2 175.3(6) . .
O1 B3 O5 Ba -177.1(5) . .
O7 B3 O5 Ba 62.7(4) . .
O6 B3 O5 Ba -54.8(4) . .
OW1 Ba O5 B2 129.2(8) . .
O9 Ba O5 B2 75.3(8) 2_677 .
O2 Ba O5 B2 1.7(8) 1_655 .
O1 Ba O5 B2 13.0(8) 1_655 .
O4 Ba O5 B2 -97.2(8) 1_545 .
O6 Ba O5 B2 -141.3(8) . .
O4 Ba O5 B2 -82.5(8) 2_676 .
O3 Ba O5 B2 -146.7(8) 1_545 .
O7 Ba O5 B2 153.3(9) . .
B3 Ba O5 B2 -172.6(10) . .
B1 Ba O5 B2 8.9(8) 1_655 .
OW1 Ba O5 B3 -58.2(4) . .
O9 Ba O5 B3 -112.1(4) 2_677 .
O2 Ba O5 B3 174.3(4) 1_655 .
O1 Ba O5 B3 -174.3(3) 1_655 .
O4 Ba O5 B3 75.4(4) 1_545 .
O6 Ba O5 B3 31.3(3) . .
O4 Ba O5 B3 90.1(3) 2_676 .
O3 Ba O5 B3 25.9(4) 1_545 .
O7 Ba O5 B3 -34.1(3) . .
B1 Ba O5 B3 -178.5(4) 1_655 .
O1 B3 O6 Ga -64.4(6) . 2_566
O7 B3 O6 Ga 57.4(7) . 2_566
O5 B3 O6 Ga 172.5(3) . 2_566
Ba B3 O6 Ga 120.2(3) . 2_566
O1 B3 O6 Ga 73.7(7) . .
O7 B3 O6 Ga -164.5(4) . .
O5 B3 O6 Ga -49.4(7) . .
Ba B3 O6 Ga -101.7(4) . .
O1 B3 O6 Ba 175.4(5) . .
O7 B3 O6 Ba -62.8(5) . .
O5 B3 O6 Ba 52.3(4) . .
O2 Ga O6 B3 -16.0(5) 2_576 .
O4 Ga O6 B3 98.5(5) 2_676 .
O6 Ga O6 B3 -144.0(6) 2_566 .
O8 Ga O6 B3 -133.7(12) 2_566 .
O2 Ga O6 Ga 127.9(2) 2_576 2_566
O4 Ga O6 Ga -117.5(2) 2_676 2_566
O6 Ga O6 Ga 0.0 2_566 2_566
O8 Ga O6 Ga 10.3(14) 2_566 2_566
O2 Ga O6 Ba -107.83(18) 2_576 .
O4 Ga O6 Ba 6.73(16) 2_676 .
O6 Ga O6 Ba 124.2(2) 2_566 .
O8 Ga O6 Ba 134.5(13) 2_566 .
OW1 Ba O6 B3 87.6(3) . .
O9 Ba O6 B3 7.2(4) 2_677 .
O2 Ba O6 B3 -68.4(3) 1_655 .
O5 Ba O6 B3 -31.5(3) . .
O1 Ba O6 B3 -96.7(4) 1_655 .
O4 Ba O6 B3 168.4(3) 1_545 .
O4 Ba O6 B3 -131.3(3) 2_676 .
O3 Ba O6 B3 143.4(3) 1_545 .
O7 Ba O6 B3 33.1(3) . .
B1 Ba O6 B3 -74.7(4) 1_655 .
OW1 Ba O6 Ga -34.0(3) . 2_566
O9 Ba O6 Ga -114.3(2) 2_677 2_566
O2 Ba O6 Ga 170.10(19) 1_655 2_566
O5 Ba O6 Ga -153.1(3) . 2_566
O1 Ba O6 Ga 141.7(2) 1_655 2_566
O4 Ba O6 Ga 46.9(2) 1_545 2_566
O4 Ba O6 Ga 107.2(2) 2_676 2_566
O3 Ba O6 Ga 21.88(19) 1_545 2_566
O7 Ba O6 Ga -88.5(2) . 2_566
B3 Ba O6 Ga -121.5(4) . 2_566
B1 Ba O6 Ga 163.8(2) 1_655 2_566
OW1 Ba O6 Ga -146.29(17) . .
O9 Ba O6 Ga 133.37(15) 2_677 .
O2 Ba O6 Ga 57.78(18) 1_655 .
O5 Ba O6 Ga 94.62(19) . .
O1 Ba O6 Ga 29.4(3) 1_655 .
O4 Ba O6 Ga -65.45(17) 1_545 .
O4 Ba O6 Ga -5.12(12) 2_676 .
O3 Ba O6 Ga -90.44(16) 1_545 .
O7 Ba O6 Ga 159.2(2) . .
B3 Ba O6 Ga 126.1(4) . .
B1 Ba O6 Ga 51.4(3) 1_655 .
O8 B4 O7 B3 12.5(11) . .
O9 B4 O7 B3 -167.5(6) . .
O8 B4 O7 Ba -76.6(8) . .
O9 B4 O7 Ba 103.4(6) . .
O1 B3 O7 B4 76.5(7) . .
O5 B3 O7 B4 -161.8(6) . .
O6 B3 O7 B4 -45.8(9) . .
Ba B3 O7 B4 -105.3(6) . .
O1 B3 O7 Ba -178.2(5) . .
O5 B3 O7 Ba -56.5(4) . .
O6 B3 O7 Ba 59.5(5) . .
OW1 Ba O7 B4 -41.4(5) . .
O9 Ba O7 B4 -115.6(5) 2_677 .
O2 Ba O7 B4 -173.3(4) 1_655 .
O5 Ba O7 B4 158.0(5) . .
O1 Ba O7 B4 -124.6(4) 1_655 .
O4 Ba O7 B4 16.8(5) 1_545 .
O6 Ba O7 B4 89.4(5) . .
O4 Ba O7 B4 102.8(4) 2_676 .
O3 Ba O7 B4 27.5(5) 1_545 .
B3 Ba O7 B4 123.1(6) . .
B1 Ba O7 B4 -153.6(4) 1_655 .
OW1 Ba O7 B3 -164.5(4) . .
O9 Ba O7 B3 121.3(3) 2_677 .
O2 Ba O7 B3 63.6(3) 1_655 .
O5 Ba O7 B3 34.9(3) . .
O1 Ba O7 B3 112.3(4) 1_655 .
O4 Ba O7 B3 -106.3(3) 1_545 .
O6 Ba O7 B3 -33.7(3) . .
O4 Ba O7 B3 -20.3(3) 2_676 .
O3 Ba O7 B3 -95.6(3) 1_545 .
B1 Ba O7 B3 83.3(4) 1_655 .
O9 B4 O8 Ga -170.2(5) . 2_566
O7 B4 O8 Ga 9.8(11) . 2_566
O8 B4 O9 Ba -159.4(5) . 2_677
O7 B4 O9 Ba 20.6(11) . 2_677
